data_1008854
loop_
_publ_author_name
'Averbuch-Pouchot, M T'

_publ_section_title
;
Crystal chemistry of cyclo-hexaphosphates. XIV.Structure of silver
ammonium cyclo-hexaphosphate monohydrate
;
_journal_coden_ASTM ACSCEE
_journal_name_full 'Acta Crystallographica C (39,1983-)'
_journal_page_first 930
_journal_page_last 932
_journal_volume 47
_journal_year 1991
_chemical_formula_structural 'Ag3 (N H4)3 (P6 O18) (H2 O)'
_chemical_formula_sum 'Ag3 H14 N3 O19 P6'
_chemical_name_systematic
;
Trisilver triammonium cyclo-hexaphosphate(V) hydrate
;
_space_group_IT_number 148
_symmetry_cell_setting trigonal
_symmetry_space_group_name_Hall '-R 3'
_symmetry_space_group_name_H-M 'R -3 :H'
_cell_angle_alpha 90
_cell_angle_beta 90
_cell_angle_gamma 120
_cell_formula_units_Z 6
_cell_length_a 15.172(5)
_cell_length_b 15.172(5)
_cell_length_c 13.994(5)
_cell_volume 2789.7
_refine_ls_R_factor_all 0.036
_cod_original_sg_symbol_H-M 'R -3 H'
_cod_original_formula_sum 'H14 Ag3 N3 O19 P6'
_cod_database_code 1008854

loop_
_symmetry_equiv_pos_as_xyz
x,y,z
-y,x-y,z
y-x,-x,z
-x,-y,-z
y,y-x,-z
x-y,x,-z
1/3+x,2/3+y,2/3+z
2/3+x,1/3+y,1/3+z
1/3-y,2/3+x-y,2/3+z
2/3-y,1/3+x-y,1/3+z
1/3-x+y,2/3-x,2/3+z
2/3-x+y,1/3-x,1/3+z
1/3-x,2/3-y,2/3-z
2/3-x,1/3-y,1/3-z
1/3+y,2/3-x+y,2/3-z
2/3+y,1/3-x+y,1/3-z
1/3+x-y,2/3+x,2/3-z
2/3+x-y,1/3+x,1/3-z

loop_
_atom_site_label
_atom_site_type_symbol
_atom_site_symmetry_multiplicity
_atom_site_Wyckoff_symbol
_atom_site_fract_x
_atom_site_fract_y
_atom_site_fract_z
_atom_site_occupancy
_atom_site_attached_hydrogens
_atom_site_calc_flag
Ag1 Ag1+ 18 f 0.75100(2) 0.04512(2) 0.23827(2) 1. 0 d
N1 N3- 18 f 0.2841(2) 0.4387(2) 0.4076(2) 1. 4 d
P1 P5+ 18 f 0.13372(5) 0.50939(5) 0.19984(6) 1. 0 d
P2 P5+ 18 f 0.27890(5) 0.46408(5) 0.69981(6) 1. 0 d
O1 O2- 18 f 0.2130(2) 0.5082(2) 0.1242(2) 1. 0 d
O2 O2- 18 f 0.5417(2) 0.5740(2) 0.1538(2) 1. 0 d
O3 O2- 18 f 0.6593(2) 0.5180(2) 0.9612(2) 1. 0 d
O4 O2- 18 f 0.9430(2) 0.1059(2) 0.9578(2) 1. 0 d
O5 O2- 18 f 0.9566(2) 0.5725(2) 0.3234(2) 1. 0 d
O6 O2- 18 f 0.8875(2) 0.1037(2) 0.1280(2) 1. 0 d
O7 O2- 6 c 0. 0. 0.750(1) 1. 2 d
H1 H1+ 18 f 0.921(5) 0.805(5) 0.702(5) 1. 0 d
H2 H1+ 18 f 0.678(5) 0.515(5) 0.554(5) 1. 0 d
H3 H1+ 18 f 0.382(5) 0.161(5) 0.562(5) 1. 0 d
H4 H1+ 18 f 0.974(5) 0.734(5) 0.707(5) 1. 0 d
H5 H1+ 18 f -1. -1. -1. 0.667 0 dum

loop_
_atom_type_symbol
_atom_type_oxidation_number
Ag1+ 1.000
N3- -3.000
P5+ 5.000
O2- -2.000
H1+ 1.000
